data_7230219
loop_
_publ_author_name
'Puttreddy, Rakesh'
'von Essen, Carolina'
'Peuronen, Anssi'
'Lahtinen, Manu'
'Rissanen, Kari'

_publ_section_title
;
 Halogen bonds in 2,5-dihalopyridine-copper(ii) chloride complexes
;
_journal_issue 14
_journal_name_full CrystEngComm
_journal_page_first 1954
_journal_paper_doi 10.1039/C8CE00209F
_journal_volume 20
_journal_year 2018
_chemical_formula_moiety 'C10 H6 Br2 Cl2 Cu F2 N2'
_chemical_formula_sum 'C10 H6 Br2 Cl2 Cu F2 N2'
_chemical_formula_weight 486.43
_space_group_crystal_system monoclinic
_space_group_IT_number 14
_space_group_name_Hall '-P 2ybc'
_space_group_name_H-M_alt 'P 1 21/c 1'
_symmetry_space_group_name_Hall '-P 2ybc'
_symmetry_space_group_name_H-M 'P 1 21/c 1'
_atom_sites_solution_hydrogens geom
_audit_creation_date 2018-01-23
_audit_creation_method
;
Olex2 1.2
(compiled 2017.07.20 svn.r3457 for OlexSys, GUI svn.r5370)
;
_audit_update_record
;
2018-02-01 deposited with the CCDC.
2018-03-02 downloaded from the CCDC.
;
_cell_angle_alpha 90
_cell_angle_beta 103.66(3)
_cell_angle_gamma 90
_cell_formula_units_Z 2
_cell_length_a 5.7104(11)
_cell_length_b 11.981(2)
_cell_length_c 10.478(2)
_cell_measurement_reflns_used 1804
_cell_measurement_temperature 170.0(1)
_cell_measurement_theta_max 27.878
_cell_measurement_theta_min 0.407
_cell_volume 696.6(2)
_computing_molecular_graphics 'Olex2 (Dolomanov et al., 2009)'
_computing_publication_material 'Olex2 (Dolomanov et al., 2009)'
_computing_structure_refinement 'ShelXL (Sheldrick, 2015)'
_computing_structure_solution 'ShelXT (Sheldrick, 2015)'
_diffrn_ambient_temperature 170.0(1)
_diffrn_measured_fraction_theta_full 0.999
_diffrn_measured_fraction_theta_max 0.999
_diffrn_measurement_device_type 'Bruker APEX-II CCD'
_diffrn_measurement_method '\w scans'
_diffrn_radiation_monochromator graphite
_diffrn_radiation_type MoK\a
_diffrn_radiation_wavelength 0.71073
_diffrn_reflns_av_R_equivalents 0.0366
_diffrn_reflns_av_unetI/netI 0.0305
_diffrn_reflns_Laue_measured_fraction_full 0.999
_diffrn_reflns_Laue_measured_fraction_max 0.999
_diffrn_reflns_limit_h_max 6
_diffrn_reflns_limit_h_min -6
_diffrn_reflns_limit_k_max 14
_diffrn_reflns_limit_k_min -14
_diffrn_reflns_limit_l_max 12
_diffrn_reflns_limit_l_min -12
_diffrn_reflns_number 5238
_diffrn_reflns_point_group_measured_fraction_full 0.999
_diffrn_reflns_point_group_measured_fraction_max 0.999
_diffrn_reflns_theta_full 25.222
_diffrn_reflns_theta_max 25.222
_diffrn_reflns_theta_min 2.625
_diffrn_standards_number 0
_exptl_absorpt_coefficient_mu 7.694
_exptl_absorpt_correction_T_max 0.7457
_exptl_absorpt_correction_T_min 0.5931
_exptl_absorpt_correction_type multi-scan
_exptl_absorpt_process_details
'SADABS-2012/1 (Bruker,2012) was used for absorption correction. wR2(int) was 0.0711 before and 0.0497 after correction. The Ratio of minimum to maximum transmission is 0.7954. The \l/2 correction factor is 0.0015.'
_exptl_crystal_colour colourless
_exptl_crystal_colour_primary colourless
_exptl_crystal_density_diffrn 2.319
_exptl_crystal_description plate
_exptl_crystal_F_000 462
_exptl_crystal_size_max 0.13
_exptl_crystal_size_mid 0.12
_exptl_crystal_size_min 0.09
_refine_diff_density_max 0.299
_refine_diff_density_min -0.322
_refine_diff_density_rms 0.075
_refine_ls_extinction_method none
_refine_ls_goodness_of_fit_ref 1.042
_refine_ls_hydrogen_treatment constr
_refine_ls_matrix_type full
_refine_ls_number_parameters 88
_refine_ls_number_reflns 1260
_refine_ls_number_restraints 0
_refine_ls_restrained_S_all 1.042
_refine_ls_R_factor_all 0.0261
_refine_ls_R_factor_gt 0.0206
_refine_ls_shift/su_max 0.001
_refine_ls_shift/su_mean 0.000
_refine_ls_structure_factor_coef Fsqd
_refine_ls_weighting_details 'w=1/[\s^2^(Fo^2^)+(0.0204P)^2^+0.3777P] where P=(Fo^2^+2Fc^2^)/3'
_refine_ls_weighting_scheme calc
_refine_ls_wR_factor_gt 0.0471
_refine_ls_wR_factor_ref 0.0488
_reflns_Friedel_coverage 0.000
_reflns_number_gt 1112
_reflns_number_total 1260
_reflns_threshold_expression 'I > 2\s(I)'
_cod_data_source_file c8ce00209f2.cif
_cod_data_source_block 5_2_2_CuCl2
_cod_depositor_comments 'Adding full bibliography for 7230211--7230222.cif.'
_cod_original_cell_volume 696.6(3)
_cod_database_code 7230219
_shelx_shelxl_version_number 2014/7
_shelx_space_group_comment
;
The symmetry employed for this shelxl refinement is uniquely defined
by the following loop, which should always be used as a source of
symmetry information in preference to the above space-group names.
They are only intended as comments.
;
_olex2_refinement_description
;
1. Fixed Uiso
 At 1.2 times of:
  All C(H) groups
2.a Aromatic/amide H refined with riding coordinates:
 C3(H3), C4(H4), C6(H6)
;
_olex2_submission_special_instructions 'No special instructions were received'

loop_
_space_group_symop_operation_xyz
'x, y, z'
'-x, y+1/2, -z+1/2'
'-x, -y, -z'
'x, -y-1/2, z-1/2'

loop_
_atom_site_label
_atom_site_type_symbol
_atom_site_fract_x
_atom_site_fract_y
_atom_site_fract_z
_atom_site_U_iso_or_equiv
_atom_site_adp_type
_atom_site_occupancy
_atom_site_site_symmetry_order
_atom_site_calc_flag
_atom_site_refinement_flags_posn
_atom_site_refinement_flags_adp
_atom_site_refinement_flags_occupancy
Br2 Br 0.28540(5) 0.34822(2) 0.68718(3) 0.02918(11) Uani 1 1 d . . .
Cu1 Cu 0.5000 0.5000 0.5000 0.01904(13) Uani 1 2 d S T P
Cl1 Cl 0.80930(13) 0.54612(6) 0.66827(6) 0.02552(17) Uani 1 1 d . . .
F5 F 0.9850(3) 0.14090(13) 0.42505(18) 0.0403(5) Uani 1 1 d . . .
N1 N 0.5964(4) 0.33902(17) 0.5247(2) 0.0187(5) Uani 1 1 d . . .
C2 C 0.5010(5) 0.2750(2) 0.6031(2) 0.0219(6) Uani 1 1 d . . .
C3 C 0.5514(6) 0.1635(2) 0.6233(3) 0.0265(6) Uani 1 1 d . . .
H3 H 0.4767 0.1214 0.6769 0.032 Uiso 1 1 calc R . .
C4 C 0.7157(5) 0.1152(2) 0.5623(3) 0.0278(6) Uani 1 1 d . . .
H4 H 0.7554 0.0400 0.5735 0.033 Uiso 1 1 calc R . .
C5 C 0.8185(5) 0.1827(2) 0.4843(3) 0.0265(6) Uani 1 1 d . . .
C6 C 0.7567(5) 0.2933(2) 0.4651(2) 0.0224(6) Uani 1 1 d . . .
H6 H 0.8264 0.3367 0.4104 0.027 Uiso 1 1 calc R . .

loop_
_atom_site_aniso_label
_atom_site_aniso_U_11
_atom_site_aniso_U_22
_atom_site_aniso_U_33
_atom_site_aniso_U_23
_atom_site_aniso_U_13
_atom_site_aniso_U_12
Br2 0.02746(19) 0.03185(18) 0.03123(17) -0.00277(11) 0.01294(13) 0.00057(12)
Cu1 0.0205(3) 0.0144(2) 0.0223(2) 0.00000(17) 0.00517(19) 0.00230(19)
Cl1 0.0250(4) 0.0233(4) 0.0267(3) -0.0030(3) 0.0030(3) 0.0010(3)
F5 0.0423(12) 0.0323(10) 0.0521(11) -0.0073(8) 0.0230(9) 0.0123(8)
N1 0.0183(12) 0.0146(11) 0.0215(11) -0.0005(8) 0.0015(9) -0.0006(9)
C2 0.0215(15) 0.0215(15) 0.0222(13) -0.0017(11) 0.0042(11) -0.0006(12)
C3 0.0292(17) 0.0219(15) 0.0279(14) 0.0049(11) 0.0056(13) -0.0036(12)
C4 0.0308(17) 0.0146(14) 0.0345(15) -0.0003(12) 0.0009(13) 0.0009(12)
C5 0.0253(16) 0.0248(16) 0.0291(14) -0.0075(11) 0.0061(13) 0.0051(13)
C6 0.0225(16) 0.0203(15) 0.0243(13) 0.0001(11) 0.0056(12) 0.0020(12)

loop_
_atom_type_symbol
_atom_type_description
_atom_type_scat_dispersion_real
_atom_type_scat_dispersion_imag
_atom_type_scat_source
C C 0.0033 0.0016 'International Tables Vol C Tables 4.2.6.8 and 6.1.1.4'
H H 0.0000 0.0000 'International Tables Vol C Tables 4.2.6.8 and 6.1.1.4'
Br Br -0.2901 2.4595 'International Tables Vol C Tables 4.2.6.8 and 6.1.1.4'
Cl Cl 0.1484 0.1585 'International Tables Vol C Tables 4.2.6.8 and 6.1.1.4'
Cu Cu 0.3201 1.2651 'International Tables Vol C Tables 4.2.6.8 and 6.1.1.4'
F F 0.0171 0.0103 'International Tables Vol C Tables 4.2.6.8 and 6.1.1.4'
N N 0.0061 0.0033 'International Tables Vol C Tables 4.2.6.8 and 6.1.1.4'

loop_
_geom_angle_atom_site_label_1
_geom_angle_atom_site_label_2
_geom_angle_atom_site_label_3
_geom_angle
_geom_angle_site_symmetry_1
_geom_angle_site_symmetry_3
Cl1 Cu1 Cl1 180.0 . 3_666
N1 Cu1 Cl1 90.33(7) . 3_666
N1 Cu1 Cl1 90.33(7) 3_666 .
N1 Cu1 Cl1 89.67(7) . .
N1 Cu1 Cl1 89.67(7) 3_666 3_666
N1 Cu1 N1 180.00(13) . 3_666
C2 N1 Cu1 119.60(17) . .
C2 N1 C6 118.4(2) . .
C6 N1 Cu1 121.96(17) . .
N1 C2 Br2 115.25(19) . .
N1 C2 C3 123.7(2) . .
C3 C2 Br2 121.06(19) . .
C2 C3 H3 120.8 . .
C2 C3 C4 118.5(2) . .
C4 C3 H3 120.8 . .
C3 C4 H4 121.3 . .
C5 C4 C3 117.4(3) . .
C5 C4 H4 121.3 . .
F5 C5 C4 120.0(3) . .
F5 C5 C6 118.4(2) . .
C6 C5 C4 121.6(2) . .
N1 C6 C5 120.4(2) . .
N1 C6 H6 119.8 . .
C5 C6 H6 119.8 . .

loop_
_geom_bond_atom_site_label_1
_geom_bond_atom_site_label_2
_geom_bond_distance
_geom_bond_site_symmetry_2
Br2 C2 1.890(2) .
Cu1 Cl1 2.2500(10) .
Cu1 Cl1 2.2500(10) 3_666
Cu1 N1 2.006(2) .
Cu1 N1 2.006(2) 3_666
F5 C5 1.348(3) .
N1 C2 1.331(3) .
N1 C6 1.341(3) .
C2 C3 1.372(4) .
C3 H3 0.9300 .
C3 C4 1.381(4) .
C4 H4 0.9300 .
C4 C5 1.377(4) .
C5 C6 1.374(4) .
C6 H6 0.9300 .
